data_1562680
loop_
_publ_author_name
'Hess, Andreas'
'Prohaska, Jan Philip'
'Doerrich, Sabrina Bettina'
'Trauner, Florian'
'Lutter, Ferdinand Hermann'
'Lemaire, S\'ebastien'
'Wagschal, Simon'
'Karaghiosoff, Konstantin'
'Knochel, Paul'

_publ_section_title
;
 Directed Regioselective ortho,ortho&#x2019;-Magnesiations of Aromatics
 and Heterocycles using sBu2Mg in Toluene
;
_journal_name_full 'Chemical Science'
_journal_paper_doi 10.1039/D1SC01777B
_journal_year 2021
_chemical_formula_moiety 'C21 H24 Br N3 O5 Si'
_chemical_formula_sum 'C21 H24 Br N3 O5 Si'
_chemical_formula_weight 506.43
_chemical_name_systematic
;
(4-bromo-2,5-dimethoxyphenyl)(5-(4-(trimethylsilyl)-1H-
1,2,3-triazol-1-yl)benzo[d][1,3]dioxol-4-yl)methanol
;
_space_group_crystal_system triclinic
_space_group_IT_number 2
_space_group_name_Hall '-P 1'
_space_group_name_H-M_alt 'P -1'
_atom_sites_solution_hydrogens mixed
_atom_sites_solution_primary direct
_atom_sites_solution_secondary difmap
_audit_creation_method SHELXL-2014
_audit_update_record
;
2021-02-05 deposited with the CCDC.	2021-05-17 downloaded from the CCDC.
;
_cell_angle_alpha 105.984(4)
_cell_angle_beta 104.098(4)
_cell_angle_gamma 96.492(4)
_cell_formula_units_Z 2
_cell_length_a 8.0355(4)
_cell_length_b 11.4221(6)
_cell_length_c 13.0590(5)
_cell_measurement_reflns_used 3471
_cell_measurement_temperature 123(2)
_cell_measurement_theta_max 31.2820
_cell_measurement_theta_min 2.6860
_cell_volume 1096.49(10)
_computing_cell_refinement 'CrysAlisPro 1.171.40.82a (Rigaku OD, 2020)'
_computing_data_collection 'CrysAlisPro 1.171.40.82a (Rigaku OD, 2020)'
_computing_data_reduction 'CrysAlisPro 1.171.40.82a (Rigaku OD, 2020)'
_computing_molecular_graphics
;
'ORTEP (M. N. Burnett, C. K. Johnson, ORTEP-III: Oak Ridge Thermal Ellipsoid
# Plot Program for Crystal Structure Illustrations, Oak Ridge National
# Laboratory Report ORNL-6895, 1996). Windows version (L. J. Farrugia, Univ.
# Glasgow) used --- SCHAKAL (E. Keller, University of  Freiburg (Breisgau),
# Germany, 1995)'
;
_computing_publication_material
;
PLATON (A. L. Spek, Acta Crystallogr, Sect. A, 1990, 46, C34, 1995 version).
# --- T.B.Cohen, Pure Appl. Chem. 1996,68,2339-2359 (atomic masses).
;
_computing_structure_refinement 'SHELXL-2014 (Sheldrick, 2014)'
_computing_structure_solution 'SHELXS-97 (Sheldrick, 1990)'
_diffrn_ambient_temperature 123(2)
_diffrn_detector_area_resol_mean 15.9809
_diffrn_measured_fraction_theta_full 0.996
_diffrn_measured_fraction_theta_max 0.998
_diffrn_measurement_device_type 'Xcalibur, Sapphire3'
_diffrn_measurement_method '\w scans'
_diffrn_radiation_type MoK\a
_diffrn_radiation_wavelength 0.71073
_diffrn_reflns_av_R_equivalents 0.0601
_diffrn_reflns_av_unetI/netI 0.0699
_diffrn_reflns_Laue_measured_fraction_full 0.996
_diffrn_reflns_Laue_measured_fraction_max 0.998
_diffrn_reflns_limit_h_max 11
_diffrn_reflns_limit_h_min -11
_diffrn_reflns_limit_k_max 16
_diffrn_reflns_limit_k_min -16
_diffrn_reflns_limit_l_max 18
_diffrn_reflns_limit_l_min -18
_diffrn_reflns_number 22400
_diffrn_reflns_point_group_measured_fraction_full 0.996
_diffrn_reflns_point_group_measured_fraction_max 0.998
_diffrn_reflns_theta_full 25.242
_diffrn_reflns_theta_max 30.508
_diffrn_reflns_theta_min 2.715
_diffrn_source 'fine-focus sealed X-ray tube'
_exptl_absorpt_coefficient_mu 1.968
_exptl_absorpt_correction_T_max 1.00000
_exptl_absorpt_correction_T_min 0.88729
_exptl_absorpt_correction_type multi-scan
_exptl_absorpt_process_details
;
CrysAlisPro 1.171.40.82a (Rigaku Oxford Diffraction, 2020)
Empirical absorption correction using spherical harmonics,
implemented in SCALE3 ABSPACK scaling algorithm.
;
_exptl_crystal_colour colorless
_exptl_crystal_density_diffrn 1.534
_exptl_crystal_description block
_exptl_crystal_F_000 520
_exptl_crystal_size_max 0.350
_exptl_crystal_size_mid 0.200
_exptl_crystal_size_min 0.050
_refine_diff_density_max 0.757
_refine_diff_density_min -0.430
_refine_diff_density_rms 0.093
_refine_ls_extinction_method none
_refine_ls_goodness_of_fit_ref 1.032
_refine_ls_hydrogen_treatment mixed
_refine_ls_matrix_type full
_refine_ls_number_parameters 301
_refine_ls_number_reflns 6683
_refine_ls_number_restraints 0
_refine_ls_restrained_S_all 1.032
_refine_ls_R_factor_all 0.0826
_refine_ls_R_factor_gt 0.0475
_refine_ls_shift/su_max 0.001
_refine_ls_shift/su_mean 0.000
_refine_ls_structure_factor_coef Fsqd
_refine_ls_weighting_details 'w=1/[\s^2^(Fo^2^)+(0.0426P)^2^+0.0145P] where P=(Fo^2^+2Fc^2^)/3'
_refine_ls_weighting_scheme calc
_refine_ls_wR_factor_gt 0.0929
_refine_ls_wR_factor_ref 0.1078
_reflns_Friedel_coverage 0.000
_reflns_number_gt 4584
_reflns_number_total 6683
_reflns_threshold_expression 'I > 2\s(I)'
_cod_data_source_file d1sc01777b2.cif
_cod_data_source_block test1
_cod_original_cell_volume 1096.48(9)
_cod_database_code 1562680
_shelx_space_group_comment
;
The symmetry employed for this shelxl refinement is uniquely defined
by the following loop, which should always be used as a source of
symmetry information in preference to the above space-group names.
They are only intended as comments.
;
_shelx_estimated_absorpt_t_min 0.546
_shelx_estimated_absorpt_t_max 0.908
_shelxl_version_number 2014-3

loop_
_space_group_symop_operation_xyz
'x, y, z'
'-x, -y, -z'

loop_
_atom_site_label
_atom_site_type_symbol
_atom_site_fract_x
_atom_site_fract_y
_atom_site_fract_z
_atom_site_U_iso_or_equiv
_atom_site_adp_type
_atom_site_occupancy
_atom_site_site_symmetry_order
_atom_site_calc_flag
_atom_site_refinement_flags_posn
_atom_site_refinement_flags_adp
_atom_site_refinement_flags_occupancy
_atom_site_disorder_assembly
_atom_site_disorder_group
Br1 Br 0.01593(4) -0.08437(3) 0.25563(2) 0.03237(10) Uani 1 1 d . . . . .
O1 O 0.4008(2) 0.10350(16) 0.67200(13) 0.0230(4) Uani 1 1 d . . . . .
N1 N 0.5882(2) 0.34801(18) 0.92169(14) 0.0159(4) Uani 1 1 d . . . . .
C1 C 0.4654(3) 0.2575(2) 0.92168(18) 0.0182(5) Uani 1 1 d . . . . .
H1 H 0.3968(19) 0.1889(19) 0.8590(17) 0.022 Uiso 1 1 calc R U . . .
H3 H 0.328(4) 0.505(3) 0.753(3) 0.042(9) Uiso 1 1 d . . . . .
Si1 Si 0.30676(9) 0.20479(6) 1.09033(5) 0.01817(15) Uani 1 1 d . . . . .
N3 N 0.5811(3) 0.38931(19) 1.09027(15) 0.0197(4) Uani 1 1 d . . . . .
O3 O 0.2861(2) 0.45201(16) 0.68978(13) 0.0173(3) Uani 1 1 d . . . . .
C3 C 0.4057(3) 0.2588(3) 1.24381(19) 0.0246(6) Uani 1 1 d . . . . .
H3A H 0.415(2) 0.3507(14) 1.2732(5) 0.037 Uiso 1 1 calc R U . . .
H3B H 0.525(2) 0.2385(15) 1.2619(4) 0.037 Uiso 1 1 calc R U . . .
H3C H 0.3305(17) 0.2162(14) 1.2789(6) 0.037 Uiso 1 1 calc R U . . .
C2 C 0.4578(3) 0.2831(2) 1.02950(18) 0.0179(5) Uani 1 1 d . . . . .
O2 O -0.0477(2) 0.17529(17) 0.30945(13) 0.0289(4) Uani 1 1 d . . . . .
N2 N 0.6600(3) 0.42921(18) 1.02565(15) 0.0188(4) Uani 1 1 d . . . . .
O4 O 0.5454(2) 0.38789(17) 0.55076(12) 0.0218(4) Uani 1 1 d . . . . .
C4 C 0.2800(4) 0.0339(2) 1.0315(2) 0.0276(6) Uani 1 1 d . . . . .
H4A H 0.203(2) -0.0056(7) 1.0616(12) 0.041 Uiso 1 1 calc R U . . .
H4B H 0.3901(18) 0.0106(5) 1.0496(13) 0.041 Uiso 1 1 calc R U . . .
H4C H 0.233(2) 0.0097(5) 0.9532(13) 0.041 Uiso 1 1 calc R U . . .
C5 C 0.0921(3) 0.2516(3) 1.0553(2) 0.0277(6) Uani 1 1 d . . . . .
H5A H 0.0470(14) 0.2298(16) 0.9777(13) 0.042 Uiso 1 1 calc R U . . .
H5B H 0.1060(5) 0.3379(14) 1.0870(14) 0.042 Uiso 1 1 calc R U . . .
H5C H 0.0144(15) 0.2110(15) 1.0835(14) 0.042 Uiso 1 1 calc R U . . .
O5 O 0.8449(2) 0.42708(17) 0.58543(13) 0.0231(4) Uani 1 1 d . . . . .
C6 C 0.6549(3) 0.3665(2) 0.83311(17) 0.0159(5) Uani 1 1 d . . . . .
C7 C 0.8346(3) 0.3922(2) 0.85513(19) 0.0197(5) Uani 1 1 d . . . . .
H7 H 0.905(2) 0.3954(2) 0.925(2) 0.024 Uiso 1 1 calc R U . . .
C8 C 0.9146(3) 0.4134(2) 0.77673(19) 0.0210(5) Uani 1 1 d . . . . .
H8 H 1.035(4) 0.4313(6) 0.7916(5) 0.025 Uiso 1 1 calc R U . . .
C9 C 0.8033(3) 0.4059(2) 0.67601(18) 0.0172(5) Uani 1 1 d . . . . .
C10 C 0.6838(3) 0.3938(3) 0.5012(2) 0.0340(7) Uani 1 1 d . . . . .
H10A H 0.6766(4) 0.3136(17) 0.4479(12) 0.041 Uiso 1 1 calc R U . . .
H10B H 0.6747(4) 0.4549(13) 0.4621(9) 0.041 Uiso 1 1 calc R U . . .
C12 C 0.5399(3) 0.3605(2) 0.73006(17) 0.0142(4) Uani 1 1 d . . . . .
C11 C 0.6239(3) 0.3814(2) 0.65465(17) 0.0158(5) Uani 1 1 d . . . . .
C13 C 0.3407(3) 0.3404(2) 0.69942(17) 0.0158(5) Uani 1 1 d . . . . .
H13 H 0.3029(11) 0.3193(6) 0.7580(16) 0.019 Uiso 1 1 calc R U . . .
C17 C 0.1072(3) 0.0461(2) 0.39228(18) 0.0216(5) Uani 1 1 d . . . . .
C19 C 0.2897(3) 0.1173(2) 0.57977(18) 0.0183(5) Uani 1 1 d . . . . .
C16 C 0.0669(3) 0.1620(2) 0.40040(18) 0.0198(5) Uani 1 1 d . . . . .
C21 C -0.0557(4) 0.2979(3) 0.3069(2) 0.0275(6) Uani 1 1 d . . . . .
H21A H -0.094(2) 0.3411(9) 0.3672(13) 0.041 Uiso 1 1 calc R U . . .
H21B H -0.135(2) 0.2950(3) 0.2389(13) 0.041 Uiso 1 1 calc R U . . .
H21C H 0.0570(19) 0.3396(9) 0.3129(14) 0.041 Uiso 1 1 calc R U . . .
C20 C 0.4367(4) -0.0165(2) 0.6674(2) 0.0268(6) Uani 1 1 d . . . . .
H20A H 0.3270(18) -0.0741(10) 0.6554(14) 0.040 Uiso 1 1 calc R U . . .
H20B H 0.521(2) -0.0121(4) 0.7382(12) 0.040 Uiso 1 1 calc R U . . .
H20C H 0.487(2) -0.0470(9) 0.6053(13) 0.040 Uiso 1 1 calc R U . . .
C14 C 0.2553(3) 0.2362(2) 0.59051(17) 0.0154(5) Uani 1 1 d . . . . .
C15 C 0.1421(3) 0.2571(2) 0.50114(18) 0.0187(5) Uani 1 1 d . . . . .
H15 H 0.1162(8) 0.335(2) 0.5084(3) 0.022 Uiso 1 1 calc R U . . .
C18 C 0.2162(3) 0.0215(2) 0.48076(19) 0.0209(5) Uani 1 1 d . . . . .
H18 H 0.2381(8) -0.053(2) 0.4742(3) 0.025 Uiso 1 1 calc R U . . .

loop_
_atom_site_aniso_label
_atom_site_aniso_U_11
_atom_site_aniso_U_22
_atom_site_aniso_U_33
_atom_site_aniso_U_23
_atom_site_aniso_U_13
_atom_site_aniso_U_12
Br1 0.04258(19) 0.02677(16) 0.01573(12) -0.00322(10) 0.00375(11) -0.00586(12)
O1 0.0322(10) 0.0173(9) 0.0160(8) 0.0053(7) 0.0010(7) 0.0047(7)
N1 0.0202(10) 0.0165(10) 0.0103(8) 0.0046(7) 0.0027(7) 0.0029(8)
C1 0.0214(13) 0.0158(12) 0.0136(10) 0.0032(9) 0.0019(9) -0.0016(9)
Si1 0.0228(4) 0.0179(3) 0.0130(3) 0.0059(3) 0.0039(3) 0.0012(3)
N3 0.0256(11) 0.0194(11) 0.0129(9) 0.0054(8) 0.0043(8) 0.0014(8)
O3 0.0195(9) 0.0181(9) 0.0120(7) 0.0031(7) 0.0027(6) 0.0030(7)
C3 0.0307(15) 0.0290(15) 0.0150(11) 0.0100(10) 0.0055(10) 0.0033(11)
C2 0.0228(13) 0.0165(12) 0.0129(10) 0.0049(9) 0.0029(9) 0.0023(9)
O2 0.0306(11) 0.0300(11) 0.0156(8) 0.0068(8) -0.0072(7) -0.0043(8)
N2 0.0233(11) 0.0196(11) 0.0096(8) 0.0023(8) 0.0020(8) 0.0006(8)
O4 0.0205(9) 0.0344(11) 0.0117(7) 0.0111(7) 0.0046(6) 0.0010(7)
C4 0.0362(16) 0.0203(14) 0.0270(13) 0.0085(11) 0.0108(11) 0.0011(11)
C5 0.0296(15) 0.0289(15) 0.0198(12) 0.0039(11) 0.0029(10) 0.0058(11)
O5 0.0203(9) 0.0324(10) 0.0173(8) 0.0091(7) 0.0070(7) 0.0011(7)
C6 0.0221(12) 0.0132(11) 0.0121(9) 0.0044(8) 0.0043(9) 0.0024(9)
C7 0.0240(13) 0.0190(13) 0.0139(10) 0.0048(9) 0.0020(9) 0.0046(10)
C8 0.0179(12) 0.0220(13) 0.0217(11) 0.0063(10) 0.0047(9) 0.0026(9)
C9 0.0216(12) 0.0162(12) 0.0151(10) 0.0035(9) 0.0099(9) 0.0019(9)
C10 0.0212(14) 0.060(2) 0.0215(12) 0.0153(13) 0.0072(11) 0.0013(13)
C12 0.0160(11) 0.0129(11) 0.0118(9) 0.0021(8) 0.0032(8) 0.0015(8)
C11 0.0184(12) 0.0164(12) 0.0117(9) 0.0042(9) 0.0031(8) 0.0026(9)
C13 0.0174(12) 0.0198(12) 0.0098(9) 0.0050(9) 0.0042(8) 0.0006(9)
C17 0.0240(13) 0.0215(13) 0.0131(10) 0.0000(9) 0.0045(9) -0.0053(10)
C19 0.0193(12) 0.0216(13) 0.0144(10) 0.0074(9) 0.0046(9) 0.0014(9)
C16 0.0188(12) 0.0248(13) 0.0128(10) 0.0057(9) 0.0023(9) -0.0022(9)
C21 0.0277(15) 0.0362(16) 0.0170(11) 0.0094(11) 0.0017(10) 0.0072(12)
C20 0.0331(15) 0.0218(14) 0.0244(12) 0.0091(11) 0.0044(11) 0.0053(11)
C14 0.0136(11) 0.0178(12) 0.0117(9) 0.0030(9) 0.0026(8) -0.0027(8)
C15 0.0180(12) 0.0208(13) 0.0144(10) 0.0036(9) 0.0037(9) -0.0007(9)
C18 0.0264(14) 0.0174(12) 0.0184(11) 0.0043(9) 0.0084(10) 0.0017(10)

loop_
_atom_type_symbol
_atom_type_description
_atom_type_scat_dispersion_real
_atom_type_scat_dispersion_imag
_atom_type_scat_source
C C 0.0033 0.0016 'International Tables Vol C Tables 4.2.6.8 and 6.1.1.4'
H H 0.0000 0.0000 'International Tables Vol C Tables 4.2.6.8 and 6.1.1.4'
N N 0.0061 0.0033 'International Tables Vol C Tables 4.2.6.8 and 6.1.1.4'
O O 0.0106 0.0060 'International Tables Vol C Tables 4.2.6.8 and 6.1.1.4'
Br Br -0.2901 2.4595 'International Tables Vol C Tables 4.2.6.8 and 6.1.1.4'
Si Si 0.0817 0.0704 'International Tables Vol C Tables 4.2.6.8 and 6.1.1.4'

loop_
_geom_angle_atom_site_label_1
_geom_angle_atom_site_label_2
_geom_angle_atom_site_label_3
_geom_angle
_geom_angle_site_symmetry_1
_geom_angle_site_symmetry_3
_geom_angle_publ_flag
C19 O1 C20 118.30(18) . . ?
C1 N1 N2 110.66(18) . . ?
C1 N1 C6 130.78(19) . . ?
N2 N1 C6 118.50(19) . . ?
N1 C1 C2 106.4(2) . . ?
N1 C1 H1 126.8 . . ?
C2 C1 H1 126.8 . . ?
C5 Si1 C4 109.88(13) . . ?
C5 Si1 C3 109.88(12) . . ?
C4 Si1 C3 111.46(12) . . ?
C5 Si1 C2 108.79(12) . . ?
C4 Si1 C2 109.45(11) . . ?
C3 Si1 C2 107.31(11) . . ?
N2 N3 C2 110.58(18) . . ?
C13 O3 H3 106(2) . . ?
Si1 C3 H3A 109.5 . . ?
Si1 C3 H3B 109.5 . . ?
H3A C3 H3B 109.5 . . ?
Si1 C3 H3C 109.5 . . ?
H3A C3 H3C 109.5 . . ?
H3B C3 H3C 109.5 . . ?
C1 C2 N3 106.1(2) . . ?
C1 C2 Si1 130.52(18) . . ?
N3 C2 Si1 123.26(16) . . ?
C16 O2 C21 117.31(19) . . ?
N3 N2 N1 106.26(18) . . ?
C11 O4 C10 104.30(18) . . ?
Si1 C4 H4A 109.5 . . ?
Si1 C4 H4B 109.5 . . ?
H4A C4 H4B 109.5 . . ?
Si1 C4 H4C 109.5 . . ?
H4A C4 H4C 109.5 . . ?
H4B C4 H4C 109.5 . . ?
Si1 C5 H5A 109.5 . . ?
Si1 C5 H5B 109.5 . . ?
H5A C5 H5B 109.5 . . ?
Si1 C5 H5C 109.5 . . ?
H5A C5 H5C 109.5 . . ?
H5B C5 H5C 109.5 . . ?
C9 O5 C10 104.64(19) . . ?
C7 C6 C12 122.4(2) . . ?
C7 C6 N1 116.74(19) . . ?
C12 C6 N1 120.8(2) . . ?
C6 C7 C8 122.0(2) . . ?
C6 C7 H7 119.0 . . ?
C8 C7 H7 119.0 . . ?
C9 C8 C7 115.7(2) . . ?
C9 C8 H8 122.2 . . ?
C7 C8 H8 122.2 . . ?
C8 C9 O5 128.3(2) . . ?
C8 C9 C11 122.1(2) . . ?
O5 C9 C11 109.49(19) . . ?
O5 C10 O4 108.9(2) . . ?
O5 C10 H10A 109.9 . . ?
O4 C10 H10A 109.9 . . ?
O5 C10 H10B 109.9 . . ?
O4 C10 H10B 109.9 . . ?
H10A C10 H10B 108.3 . . ?
C11 C12 C6 113.8(2) . . ?
C11 C12 C13 119.45(19) . . ?
C6 C12 C13 126.7(2) . . ?
O4 C11 C12 126.2(2) . . ?
O4 C11 C9 109.75(19) . . ?
C12 C11 C9 123.9(2) . . ?
O3 C13 C14 109.19(18) . . ?
O3 C13 C12 109.39(18) . . ?
C14 C13 C12 111.88(18) . . ?
O3 C13 H13 108.8 . . ?
C14 C13 H13 108.8 . . ?
C12 C13 H13 108.8 . . ?
C16 C17 C18 122.1(2) . . ?
C16 C17 Br1 119.71(18) . . ?
C18 C17 Br1 118.13(19) . . ?
O1 C19 C18 123.5(2) . . ?
O1 C19 C14 115.65(19) . . ?
C18 C19 C14 120.8(2) . . ?
O2 C16 C17 117.6(2) . . ?
O2 C16 C15 124.3(2) . . ?
C17 C16 C15 118.1(2) . . ?
O2 C21 H21A 109.5 . . ?
O2 C21 H21B 109.5 . . ?
H21A C21 H21B 109.5 . . ?
O2 C21 H21C 109.5 . . ?
H21A C21 H21C 109.5 . . ?
H21B C21 H21C 109.5 . . ?
O1 C20 H20A 109.5 . . ?
O1 C20 H20B 109.5 . . ?
H20A C20 H20B 109.5 . . ?
O1 C20 H20C 109.5 . . ?
H20A C20 H20C 109.5 . . ?
H20B C20 H20C 109.5 . . ?
C15 C14 C19 119.0(2) . . ?
C15 C14 C13 121.2(2) . . ?
C19 C14 C13 119.7(2) . . ?
C14 C15 C16 121.1(2) . . ?
C14 C15 H15 119.4 . . ?
C16 C15 H15 119.4 . . ?
C19 C18 C17 118.8(2) . . ?
C19 C18 H18 120.6 . . ?
C17 C18 H18 120.6 . . ?

loop_
_geom_bond_atom_site_label_1
_geom_bond_atom_site_label_2
_geom_bond_distance
_geom_bond_site_symmetry_2
_geom_bond_publ_flag
Br1 C17 1.895(2) . ?
O1 C19 1.373(3) . ?
O1 C20 1.421(3) . ?
N1 C1 1.346(3) . ?
N1 N2 1.357(2) . ?
N1 C6 1.442(3) . ?
C1 C2 1.375(3) . ?
C1 H1 0.96(3) . ?
Si1 C5 1.852(3) . ?
Si1 C4 1.856(3) . ?
Si1 C3 1.861(2) . ?
Si1 C2 1.876(3) . ?
N3 N2 1.315(3) . ?
N3 C2 1.378(3) . ?
O3 C13 1.422(3) . ?
O3 H3 0.84(3) . ?
C3 H3A 1.001(15) . ?
C3 H3B 1.001(15) . ?
C3 H3C 1.001(15) . ?
O2 C16 1.371(3) . ?
O2 C21 1.419(3) . ?
O4 C11 1.376(3) . ?
O4 C10 1.420(3) . ?
C4 H4A 0.947(15) . ?
C4 H4B 0.947(15) . ?
C4 H4C 0.947(15) . ?
C5 H5A 0.939(15) . ?
C5 H5B 0.939(15) . ?
C5 H5C 0.939(15) . ?
O5 C9 1.379(3) . ?
O5 C10 1.412(3) . ?
C6 C7 1.382(3) . ?
C6 C12 1.413(3) . ?
C7 C8 1.393(3) . ?
C7 H7 0.93(3) . ?
C8 C9 1.373(3) . ?
C8 H8 0.93(3) . ?
C9 C11 1.379(3) . ?
C10 H10A 0.97(2) . ?
C10 H10B 0.97(2) . ?
C12 C11 1.379(3) . ?
C12 C13 1.526(3) . ?
C13 C14 1.522(3) . ?
C13 H13 0.97(3) . ?
C17 C16 1.380(4) . ?
C17 C18 1.386(3) . ?
C19 C18 1.386(3) . ?
C19 C14 1.393(3) . ?
C16 C15 1.398(3) . ?
C21 H21A 0.949(15) . ?
C21 H21B 0.949(15) . ?
C21 H21C 0.949(16) . ?
C20 H20A 0.989(15) . ?
C20 H20B 0.989(15) . ?
C20 H20C 0.989(15) . ?
C14 C15 1.390(3) . ?
C15 H15 0.92(3) . ?
C18 H18 0.87(3) . ?

loop_
_geom_torsion_atom_site_label_1
_geom_torsion_atom_site_label_2
_geom_torsion_atom_site_label_3
_geom_torsion_atom_site_label_4
_geom_torsion
_geom_torsion_site_symmetry_1
_geom_torsion_site_symmetry_2
_geom_torsion_site_symmetry_3
_geom_torsion_site_symmetry_4
_geom_torsion_publ_flag
N2 N1 C1 C2 0.6(3) . . . . ?
C6 N1 C1 C2 177.8(2) . . . . ?
N1 C1 C2 N3 -0.8(3) . . . . ?
N1 C1 C2 Si1 174.95(18) . . . . ?
N2 N3 C2 C1 0.7(3) . . . . ?
N2 N3 C2 Si1 -175.44(16) . . . . ?
C5 Si1 C2 C1 -76.1(3) . . . . ?
C4 Si1 C2 C1 44.0(3) . . . . ?
C3 Si1 C2 C1 165.1(2) . . . . ?
C5 Si1 C2 N3 99.0(2) . . . . ?
C4 Si1 C2 N3 -140.9(2) . . . . ?
C3 Si1 C2 N3 -19.8(2) . . . . ?
C2 N3 N2 N1 -0.3(2) . . . . ?
C1 N1 N2 N3 -0.2(2) . . . . ?
C6 N1 N2 N3 -177.82(19) . . . . ?
C1 N1 C6 C7 -131.2(3) . . . . ?
N2 N1 C6 C7 45.8(3) . . . . ?
C1 N1 C6 C12 49.8(3) . . . . ?
N2 N1 C6 C12 -133.2(2) . . . . ?
C12 C6 C7 C8 -0.2(4) . . . . ?
N1 C6 C7 C8 -179.2(2) . . . . ?
C6 C7 C8 C9 -0.6(3) . . . . ?
C7 C8 C9 O5 177.3(2) . . . . ?
C7 C8 C9 C11 1.2(3) . . . . ?
C10 O5 C9 C8 173.9(3) . . . . ?
C10 O5 C9 C11 -9.6(3) . . . . ?
C9 O5 C10 O4 16.5(3) . . . . ?
C11 O4 C10 O5 -17.0(3) . . . . ?
C7 C6 C12 C11 0.5(3) . . . . ?
N1 C6 C12 C11 179.3(2) . . . . ?
C7 C6 C12 C13 -176.2(2) . . . . ?
N1 C6 C12 C13 2.7(3) . . . . ?
C10 O4 C11 C12 -172.3(2) . . . . ?
C10 O4 C11 C9 10.9(3) . . . . ?
C6 C12 C11 O4 -176.2(2) . . . . ?
C13 C12 C11 O4 0.7(3) . . . . ?
C6 C12 C11 C9 0.1(3) . . . . ?
C13 C12 C11 C9 177.1(2) . . . . ?
C8 C9 C11 O4 175.8(2) . . . . ?
O5 C9 C11 O4 -0.9(3) . . . . ?
C8 C9 C11 C12 -1.0(4) . . . . ?
O5 C9 C11 C12 -177.7(2) . . . . ?
C11 C12 C13 O3 -66.7(2) . . . . ?
C6 C12 C13 O3 109.8(2) . . . . ?
C11 C12 C13 C14 54.5(3) . . . . ?
C6 C12 C13 C14 -129.0(2) . . . . ?
C20 O1 C19 C18 -2.7(3) . . . . ?
C20 O1 C19 C14 178.1(2) . . . . ?
C21 O2 C16 C17 -164.7(2) . . . . ?
C21 O2 C16 C15 16.9(3) . . . . ?
C18 C17 C16 O2 -177.5(2) . . . . ?
Br1 C17 C16 O2 3.9(3) . . . . ?
C18 C17 C16 C15 1.1(4) . . . . ?
Br1 C17 C16 C15 -177.54(18) . . . . ?
O1 C19 C14 C15 -179.1(2) . . . . ?
C18 C19 C14 C15 1.6(3) . . . . ?
O1 C19 C14 C13 0.5(3) . . . . ?
C18 C19 C14 C13 -178.7(2) . . . . ?
O3 C13 C14 C15 -0.6(3) . . . . ?
C12 C13 C14 C15 -121.8(2) . . . . ?
O3 C13 C14 C19 179.80(19) . . . . ?
C12 C13 C14 C19 58.6(3) . . . . ?
C19 C14 C15 C16 -1.8(3) . . . . ?
C13 C14 C15 C16 178.5(2) . . . . ?
O2 C16 C15 C14 179.0(2) . . . . ?
C17 C16 C15 C14 0.5(4) . . . . ?
O1 C19 C18 C17 -179.3(2) . . . . ?
C14 C19 C18 C17 -0.1(4) . . . . ?
C16 C17 C18 C19 -1.3(4) . . . . ?
Br1 C17 C18 C19 177.35(18) . . . . ?
